data_7010969
loop_
_publ_author_name
'Miguel-Angel Munoz-Hernandez'
'Michael L. McKee'
'Timothy S. Keizer'
'Burl C. Yearwood'
'David A. Atwood'

_publ_section_title
;
 Six-coordinate aluminium cations: characterization, catalysis, and
 theory
;
_journal_issue 3
_journal_name_full 'J. Chem. Soc., Dalton Trans.'
_journal_page_first 410
_journal_page_last 414
_journal_paper_doi 10.1039/b106003c
_journal_year 2002
_chemical_formula_sum 'C69 H92 Al B N2 O5'
_chemical_formula_weight 1067.24
_space_group_IT_number 19
_symmetry_cell_setting orthorhombic
_symmetry_space_group_name_Hall 'P 2ac 2ab'
_symmetry_space_group_name_H-M 'P 21 21 21'
_atom_sites_solution_hydrogens geom
_atom_sites_solution_primary direct
_atom_sites_solution_secondary difmap
_audit_creation_method SHELXL-97
_cell_angle_alpha 90.00
_cell_angle_beta 90.00
_cell_angle_gamma 90.00
_cell_formula_units_Z 4
_cell_length_a 12.915(3)
_cell_length_b 14.267(3)
_cell_length_c 34.426(7)
_cell_measurement_temperature 298(2)
_cell_volume 6343(2)
_computing_structure_refinement 'SHELXL-97 (Sheldrick, 1997)'
_computing_structure_solution 'SHELXS-97 (Sheldrick, 1990)'
_diffrn_ambient_temperature 293(2)
_diffrn_measured_fraction_theta_full .996
_diffrn_measured_fraction_theta_max .996
_diffrn_radiation_monochromator graphite
_diffrn_radiation_source 'fine-focus sealed tube'
_diffrn_radiation_type MoK\a
_diffrn_radiation_wavelength 0.71073
_diffrn_reflns_av_R_equivalents 0.0737
_diffrn_reflns_av_sigmaI/netI 0.0559
_diffrn_reflns_limit_h_max 13
_diffrn_reflns_limit_h_min -13
_diffrn_reflns_limit_k_max 15
_diffrn_reflns_limit_k_min -15
_diffrn_reflns_limit_l_max 36
_diffrn_reflns_limit_l_min -24
_diffrn_reflns_number 24812
_diffrn_reflns_theta_full 22.50
_diffrn_reflns_theta_max 22.50
_diffrn_reflns_theta_min 1.85
_exptl_absorpt_coefficient_mu 0.081
_exptl_crystal_density_diffrn 1.118
_exptl_crystal_density_method 'not measured'
_exptl_crystal_F_000 2312
_refine_diff_density_max .232
_refine_diff_density_min -.238
_refine_diff_density_rms .048
_refine_ls_abs_structure_details 'Flack H D (1983), Acta Cryst. A39, 876-881'
_refine_ls_abs_structure_Flack 0.00
_refine_ls_extinction_method none
_refine_ls_goodness_of_fit_ref 1.138
_refine_ls_hydrogen_treatment mixed
_refine_ls_matrix_type full
_refine_ls_number_parameters 688
_refine_ls_number_reflns 8245
_refine_ls_number_restraints 707
_refine_ls_restrained_S_all 1.177
_refine_ls_R_factor_all 0.0736
_refine_ls_R_factor_gt 0.0599
_refine_ls_shift/su_max 0.025
_refine_ls_shift/su_mean 0.001
_refine_ls_structure_factor_coef Fsqd
_refine_ls_weighting_details 'calc w=1/[\s^2^(Fo^2^)+(0.0499P)^2^+2.9074P] where P=(Fo^2^+2Fc^2^)/3'
_refine_ls_weighting_scheme calc
_refine_ls_wR_factor_gt 0.1393
_refine_ls_wR_factor_ref 0.1484
_reflns_number_gt 7015
_reflns_number_total 8245
_reflns_threshold_expression >2sigma(I)
_cod_data_source_file b106003c.txt
_cod_data_source_block global
_cod_original_sg_symbol_H-M 'P 212121'
_cod_database_code 7010969

loop_
_symmetry_equiv_pos_as_xyz
'x, y, z'
'-x+1/2, -y, z+1/2'
'-x, y+1/2, -z+1/2'
'x+1/2, -y+1/2, -z'

loop_
_atom_site_label
_atom_site_type_symbol
_atom_site_fract_x
_atom_site_fract_y
_atom_site_fract_z
_atom_site_U_iso_or_equiv
_atom_site_adp_type
_atom_site_occupancy
_atom_site_symmetry_multiplicity
_atom_site_calc_flag
_atom_site_refinement_flags
_atom_site_disorder_assembly
_atom_site_disorder_group
Al Al -0.22133(9) 0.52315(8) 0.13451(3) 0.0419(3) Uani 1 1 d U . .
N1 N -0.1322(3) 0.5699(2) 0.17795(9) 0.0470(8) Uani 1 1 d U . .
N2 N -0.3082(2) 0.4670(2) 0.17678(9) 0.0455(8) Uani 1 1 d U . .
O1 O -0.1499(2) 0.59330(18) 0.10039(7) 0.0470(7) Uani 1 1 d U . .
O2 O -0.29584(19) 0.46155(18) 0.09886(7) 0.0445(6) Uani 1 1 d U . .
C1 C -0.0858(3) 0.6648(3) 0.10373(11) 0.0434(9) Uani 1 1 d U . .
C2 C -0.0508(3) 0.7149(3) 0.07051(11) 0.0527(11) Uani 1 1 d U . .
C3 C -0.0874(5) 0.6854(4) 0.02955(13) 0.0859(16) Uani 1 1 d U . .
C4 C -0.2063(5) 0.6964(5) 0.02734(16) 0.1095(19) Uani 1 1 d U . .
H4A H -0.2298 0.6786 0.0019 0.164 Uiso 1 1 calc R . .
H4B H -0.2246 0.7605 0.0322 0.164 Uiso 1 1 calc R . .
H4C H -0.2382 0.6569 0.0465 0.164 Uiso 1 1 calc R . .
C5 C -0.0546(6) 0.5851(4) 0.02162(17) 0.124(2) Uani 1 1 d U . .
H5A H -0.0778 0.5668 -0.0038 0.186 Uiso 1 1 calc R . .
H5B H -0.0847 0.5444 0.0408 0.186 Uiso 1 1 calc R . .
H5C H 0.0195 0.5806 0.0228 0.186 Uiso 1 1 calc R . .
C6 C -0.0401(6) 0.7511(6) -0.00236(16) 0.134(3) Uani 1 1 d U . .
H6A H -0.0646 0.7319 -0.0275 0.201 Uiso 1 1 calc R . .
H6B H 0.0340 0.7469 -0.0016 0.201 Uiso 1 1 calc R . .
H6C H -0.0610 0.8146 0.0025 0.201 Uiso 1 1 calc R . .
C7 C 0.0155(3) 0.7889(3) 0.07631(12) 0.0603(12) Uani 1 1 d U . .
H7 H 0.0375 0.8217 0.0545 0.072 Uiso 1 1 calc R . .
C8 C 0.0529(3) 0.8191(3) 0.11270(12) 0.0526(10) Uani 1 1 d U . .
C9 C 0.1295(4) 0.8999(3) 0.11592(13) 0.0660(12) Uani 1 1 d U . .
C10 C 0.2236(5) 0.8778(5) 0.0921(2) 0.128(3) Uani 1 1 d U . .
H10A H 0.2033 0.8662 0.0657 0.192 Uiso 1 1 calc R . .
H10B H 0.2571 0.8232 0.1024 0.192 Uiso 1 1 calc R . .
H10C H 0.2705 0.9299 0.0929 0.192 Uiso 1 1 calc R . .
C11 C 0.0769(5) 0.9900(4) 0.09978(19) 0.1023(18) Uani 1 1 d U . .
H11A H 0.0569 0.9799 0.0733 0.153 Uiso 1 1 calc R . .
H11B H 0.1247 1.0414 0.1011 0.153 Uiso 1 1 calc R . .
H11C H 0.0167 1.0042 0.1150 0.153 Uiso 1 1 calc R . .
C12 C 0.1593(5) 0.9201(4) 0.15741(16) 0.100(2) Uani 1 1 d U . .
H12A H 0.0983 0.9345 0.1722 0.151 Uiso 1 1 calc R . .
H12B H 0.2058 0.9725 0.1581 0.151 Uiso 1 1 calc R . .
H12C H 0.1927 0.8661 0.1684 0.151 Uiso 1 1 calc R . .
C13 C 0.0197(3) 0.7695(3) 0.14413(12) 0.0502(10) Uani 1 1 d U . .
H13 H 0.0432 0.7863 0.1687 0.060 Uiso 1 1 calc R . .
C14 C -0.0495(3) 0.6935(3) 0.14051(11) 0.0438(9) Uani 1 1 d U . .
C15 C -0.0694(3) 0.6404(3) 0.17502(12) 0.0495(10) Uani 1 1 d U . .
H15 H -0.0341 0.6581 0.1974 0.059 Uiso 1 1 calc R . .
C16 C -0.1209(4) 0.5131(3) 0.21387(12) 0.0635(12) Uani 1 1 d U . .
H16A H -0.0658 0.5397 0.2295 0.076 Uiso 1 1 calc R . .
H16B H -0.1005 0.4500 0.2067 0.076 Uiso 1 1 calc R . .
C17 C -0.2180(4) 0.5081(4) 0.23807(13) 0.0727(14) Uani 1 1 d U . .
H17A H -0.2195 0.4487 0.2518 0.087 Uiso 1 1 calc R . .
H17B H -0.2167 0.5577 0.2573 0.087 Uiso 1 1 calc R . .
C18 C -0.3146(4) 0.5172(3) 0.21408(11) 0.0574(11) Uani 1 1 d U . .
H18A H -0.3728 0.4930 0.2288 0.069 Uiso 1 1 calc R . .
H18B H -0.3275 0.5831 0.2091 0.069 Uiso 1 1 calc R . .
C19 C -0.3697(3) 0.3972(3) 0.17167(11) 0.0449(10) Uani 1 1 d U . .
H19 H -0.4043 0.3752 0.1935 0.054 Uiso 1 1 calc R . .
C20 C -0.3905(3) 0.3499(2) 0.13584(11) 0.0393(8) Uani 1 1 d U . .
C21 C -0.3574(3) 0.3871(3) 0.10017(11) 0.0415(9) Uani 1 1 d U . .
C22 C -0.3926(3) 0.3440(3) 0.06547(11) 0.0469(10) Uani 1 1 d U . .
C23 C -0.3623(4) 0.3847(4) 0.02543(12) 0.0741(14) Uani 1 1 d U . .
C24 C -0.4030(6) 0.4856(4) 0.02265(16) 0.107(2) Uani 1 1 d U . .
H24A H -0.3850 0.5115 -0.0022 0.161 Uiso 1 1 calc R . .
H24B H -0.3725 0.5229 0.0429 0.161 Uiso 1 1 calc R . .
H24C H -0.4769 0.4856 0.0255 0.161 Uiso 1 1 calc R . .
C25 C -0.2446(5) 0.3816(5) 0.02062(15) 0.1027(19) Uani 1 1 d U . .
H25A H -0.2261 0.4068 -0.0043 0.154 Uiso 1 1 calc R . .
H25B H -0.2213 0.3178 0.0224 0.154 Uiso 1 1 calc R . .
H25C H -0.2127 0.4181 0.0407 0.154 Uiso 1 1 calc R . .
C26 C -0.4097(5) 0.3274(4) -0.00800(14) 0.103(2) Uani 1 1 d U . .
H26A H -0.3898 0.3546 -0.0324 0.155 Uiso 1 1 calc R . .
H26B H -0.4838 0.3279 -0.0058 0.155 Uiso 1 1 calc R . .
H26C H -0.3851 0.2640 -0.0067 0.155 Uiso 1 1 calc R . .
C27 C -0.4540(3) 0.2661(3) 0.06902(12) 0.0565(11) Uani 1 1 d U . .
H27 H -0.4767 0.2377 0.0462 0.068 Uiso 1 1 calc R . .
C28 C -0.4853(3) 0.2258(3) 0.10427(13) 0.0526(11) Uani 1 1 d U . .
C29 C -0.5579(4) 0.1400(3) 0.10507(14) 0.0697(13) Uani 1 1 d U . .
C30 C -0.5180(6) 0.0653(4) 0.0780(2) 0.151(3) Uani 1 1 d U . .
H30A H -0.5639 0.0124 0.0786 0.227 Uiso 1 1 calc R . .
H30B H -0.4502 0.0460 0.0862 0.227 Uiso 1 1 calc R . .
H30C H -0.5145 0.0898 0.0521 0.227 Uiso 1 1 calc R . .
C31 C -0.6663(5) 0.1740(5) 0.0932(2) 0.133(3) Uani 1 1 d U . .
H31A H -0.6884 0.2226 0.1106 0.199 Uiso 1 1 calc R . .
H31B H -0.7141 0.1225 0.0945 0.199 Uiso 1 1 calc R . .
H31C H -0.6641 0.1980 0.0672 0.199 Uiso 1 1 calc R . .
C32 C -0.5671(5) 0.0985(4) 0.14498(17) 0.112(2) Uani 1 1 d U . .
H32A H -0.5912 0.1455 0.1628 0.169 Uiso 1 1 calc R . .
H32B H -0.5005 0.0761 0.1533 0.169 Uiso 1 1 calc R . .
H32C H -0.6153 0.0473 0.1444 0.169 Uiso 1 1 calc R . .
C33 C -0.4537(3) 0.2699(3) 0.13742(12) 0.0455(9) Uani 1 1 d U . .
H33 H -0.4744 0.2466 0.1614 0.055 Uiso 1 1 calc R . .
O3 O -0.3284(2) 0.62925(17) 0.13676(8) 0.0524(7) Uani 1 1 d U . .
C34 C -0.3112(4) 0.7289(3) 0.14075(18) 0.0799(15) Uani 1 1 d U . .
H34A H -0.2517 0.7480 0.1255 0.096 Uiso 1 1 calc R . .
H34B H -0.2983 0.7447 0.1677 0.096 Uiso 1 1 calc R . .
C35 C -0.4041(5) 0.7760(4) 0.1270(2) 0.110(2) Uani 1 1 d U . .
H35A H -0.3888 0.8120 0.1038 0.132 Uiso 1 1 calc R . .
H35B H -0.4301 0.8185 0.1467 0.132 Uiso 1 1 calc R . .
C36 C -0.4818(5) 0.7036(4) 0.11835(19) 0.101(2) Uani 1 1 d U . .
H36A H -0.5463 0.7175 0.1316 0.121 Uiso 1 1 calc R . .
H36B H -0.4951 0.7008 0.0906 0.121 Uiso 1 1 calc R . .
C37 C -0.4395(3) 0.6141(4) 0.13202(18) 0.0786(14) Uani 1 1 d U . .
H37A H -0.4708 0.5964 0.1566 0.094 Uiso 1 1 calc R . .
H37B H -0.4524 0.5649 0.1132 0.094 Uiso 1 1 calc R . .
O4 O -0.1114(2) 0.41853(18) 0.13088(9) 0.0540(7) Uani 1 1 d U . .
C38 C -0.0013(3) 0.4353(4) 0.1273(2) 0.099(2) Uani 1 1 d U . .
H38A H 0.0110 0.4909 0.1118 0.119 Uiso 1 1 calc R . .
H38B H 0.0289 0.4450 0.1528 0.119 Uiso 1 1 calc R . .
C39 C 0.0443(5) 0.3556(4) 0.1092(2) 0.117(2) Uani 1 1 d U . .
H39A H 0.1032 0.3343 0.1243 0.141 Uiso 1 1 calc R . .
H39B H 0.0683 0.3720 0.0834 0.141 Uiso 1 1 calc R . .
C40 C -0.0338(4) 0.2810(4) 0.1068(2) 0.0948(18) Uani 1 1 d U . .
H40A H -0.0087 0.2240 0.1189 0.114 Uiso 1 1 calc R . .
H40B H -0.0513 0.2679 0.0800 0.114 Uiso 1 1 calc R . .
C41 C -0.1252(4) 0.3183(3) 0.12812(18) 0.0800(15) Uani 1 1 d U . .
H41A H -0.1885 0.3038 0.1142 0.096 Uiso 1 1 calc R . .
H41B H -0.1293 0.2908 0.1538 0.096 Uiso 1 1 calc R . .
B1C B -0.7393(4) 0.4002(3) 0.24135(15) 0.0523(11) Uani 1 1 d U . .
C1C C -0.7612(3) 0.4687(3) 0.27853(13) 0.0538(10) Uani 1 1 d U . .
C2C C -0.7333(4) 0.5640(3) 0.27888(16) 0.0710(13) Uani 1 1 d U . .
H2C H -0.7112 0.5921 0.2559 0.085 Uiso 1 1 calc R . .
C3C C -0.7378(4) 0.6176(4) 0.3129(2) 0.0868(16) Uani 1 1 d U . .
H3C H -0.7177 0.6802 0.3123 0.104 Uiso 1 1 calc R . .
C4C C -0.7705(5) 0.5804(5) 0.3463(2) 0.1022(19) Uani 1 1 d U . .
H4C1 H -0.7734 0.6171 0.3686 0.123 Uiso 1 1 calc R . .
C5C C -0.8004(4) 0.4863(5) 0.34780(16) 0.0902(16) Uani 1 1 d U . .
H5C1 H -0.8232 0.4597 0.3709 0.108 Uiso 1 1 calc R . .
C6C C -0.7953(4) 0.4332(4) 0.31408(14) 0.0691(12) Uani 1 1 d U . .
H6C1 H -0.8156 0.3707 0.3152 0.083 Uiso 1 1 calc R . .
C7C C -0.8363(3) 0.3271(3) 0.23320(13) 0.0532(10) Uani 1 1 d U . .
C8C C -0.9344(3) 0.3352(4) 0.24980(14) 0.0641(12) Uani 1 1 d U . .
H8C H -0.9463 0.3832 0.2675 0.077 Uiso 1 1 calc R . .
C9C C -1.0158(4) 0.2741(4) 0.24091(17) 0.0840(16) Uani 1 1 d U . .
H9C H -1.0800 0.2826 0.2526 0.101 Uiso 1 1 calc R . .
C10C C -1.0020(5) 0.2029(5) 0.2156(2) 0.0944(18) Uani 1 1 d U . .
H10D H -1.0552 0.1606 0.2107 0.113 Uiso 1 1 calc R . .
C11C C -0.9081(5) 0.1940(4) 0.19718(18) 0.0919(17) Uani 1 1 d U . .
H11D H -0.8980 0.1464 0.1791 0.110 Uiso 1 1 calc R . .
C12C C -0.8285(4) 0.2558(3) 0.20553(15) 0.0724(13) Uani 1 1 d U . .
H12D H -0.7666 0.2495 0.1920 0.087 Uiso 1 1 calc R . .
C13C C -0.7259(3) 0.4562(3) 0.20024(13) 0.0544(10) Uani 1 1 d U . .
C14C C -0.7893(3) 0.5340(3) 0.18967(16) 0.0710(13) Uani 1 1 d U . .
H14C H -0.8366 0.5573 0.2076 0.085 Uiso 1 1 calc R . .
C15C C -0.7826(4) 0.5755(4) 0.15366(18) 0.0850(15) Uani 1 1 d U . .
H15C H -0.8251 0.6263 0.1479 0.102 Uiso 1 1 calc R . .
C16C C -0.7157(4) 0.5444(4) 0.12655(17) 0.0900(17) Uani 1 1 d U . .
H16C H -0.7110 0.5742 0.1026 0.108 Uiso 1 1 calc R . .
C17C C -0.6537(4) 0.4670(4) 0.13469(16) 0.0844(15) Uani 1 1 d U . .
H17C H -0.6097 0.4424 0.1159 0.101 Uiso 1 1 calc R . .
C18C C -0.6588(3) 0.4273(4) 0.17140(13) 0.0635(12) Uani 1 1 d U . .
H18C H -0.6141 0.3780 0.1770 0.076 Uiso 1 1 calc R . .
C19C C -0.6285(3) 0.3461(3) 0.25261(12) 0.0480(9) Uani 1 1 d U . .
C20C C -0.6044(3) 0.2521(3) 0.24709(14) 0.0621(12) Uani 1 1 d U . .
H20C H -0.6551 0.2132 0.2367 0.075 Uiso 1 1 calc R . .
C21C C -0.5091(4) 0.2129(4) 0.25611(17) 0.0756(14) Uani 1 1 d U . .
H21C H -0.4966 0.1500 0.2507 0.091 Uiso 1 1 calc R . .
C22C C -0.4331(4) 0.2663(4) 0.27294(14) 0.0730(14) Uani 1 1 d U . .
H22C H -0.3697 0.2401 0.2798 0.088 Uiso 1 1 calc R . .
C23C C -0.4529(4) 0.3589(4) 0.27941(14) 0.0672(12) Uani 1 1 d U . .
H23C H -0.4027 0.3965 0.2908 0.081 Uiso 1 1 calc R . .
C24C C -0.5476(3) 0.3970(3) 0.26905(11) 0.0597(11) Uani 1 1 d U . .
H24D H -0.5577 0.4607 0.2733 0.072 Uiso 1 1 calc R . .
O1T O -0.2335(3) 0.9802(3) -0.00667(11) 0.515(12) Uani 1 1 d RDU . .
C1T C -0.2222(3) 0.9968(3) 0.03383(11) 0.287(8) Uani 1 1 d RDU . .
H1T1 H -0.2819 0.9741 0.0481 0.345 Uiso 1 1 calc R . .
H1T2 H -0.1604 0.9668 0.0439 0.345 Uiso 1 1 calc R . .
C2T C -0.2151(3) 1.0867(3) 0.03583(11) 0.237(6) Uani 1 1 d RDU . .
H2T1 H -0.1537 1.1043 0.0503 0.284 Uiso 1 1 calc R . .
H2T2 H -0.2752 1.1123 0.0490 0.284 Uiso 1 1 calc R . .
C3T C -0.2098(3) 1.1195(3) 0.00033(11) 0.338(9) Uani 1 1 d RDU . .
H3T1 H -0.1395 1.1296 -0.0086 0.405 Uiso 1 1 calc R . .
H3T2 H -0.2516 1.1751 -0.0037 0.405 Uiso 1 1 calc R . .
C4T C -0.2575(3) 1.0330(3) -0.01557(11) 0.554(17) Uani 1 1 d RDU . .
H4T1 H -0.3313 1.0352 -0.0104 0.665 Uiso 1 1 calc R . .
H4T2 H -0.2487 1.0334 -0.0435 0.665 Uiso 1 1 calc R . .

loop_
_atom_site_aniso_label
_atom_site_aniso_U_11
_atom_site_aniso_U_22
_atom_site_aniso_U_33
_atom_site_aniso_U_23
_atom_site_aniso_U_13
_atom_site_aniso_U_12
Al 0.0504(7) 0.0372(6) 0.0382(6) -0.0002(6) -0.0022(6) -0.0132(5)
N1 0.061(2) 0.0404(18) 0.0394(17) 0.0067(14) -0.0078(15) -0.0161(16)
N2 0.0523(19) 0.0468(19) 0.0373(17) -0.0004(15) 0.0003(14) -0.0122(16)
O1 0.0583(16) 0.0431(15) 0.0397(14) -0.0004(12) -0.0010(13) -0.0191(13)
O2 0.0503(15) 0.0457(16) 0.0376(14) 0.0018(12) -0.0020(12) -0.0174(13)
C1 0.046(2) 0.040(2) 0.044(2) -0.0057(18) 0.0027(18) -0.0112(17)
C2 0.059(3) 0.058(3) 0.041(2) -0.0049(18) 0.008(2) -0.025(2)
C3 0.119(4) 0.099(4) 0.040(2) -0.002(3) 0.011(3) -0.057(3)
C4 0.120(4) 0.145(5) 0.064(3) 0.026(4) -0.037(3) -0.067(4)
C5 0.176(6) 0.114(4) 0.081(4) -0.054(3) 0.054(4) -0.065(4)
C6 0.194(7) 0.160(5) 0.048(3) 0.006(3) 0.016(4) -0.106(6)
C7 0.069(3) 0.067(3) 0.045(2) 0.002(2) 0.011(2) -0.029(2)
C8 0.053(2) 0.051(2) 0.053(2) -0.003(2) 0.007(2) -0.020(2)
C9 0.068(3) 0.069(3) 0.061(3) -0.004(2) 0.007(2) -0.035(2)
C10 0.086(4) 0.130(5) 0.169(6) -0.052(5) 0.054(4) -0.064(3)
C11 0.132(5) 0.065(3) 0.110(4) 0.017(3) -0.007(4) -0.044(3)
C12 0.122(5) 0.097(4) 0.082(3) -0.004(3) -0.013(3) -0.071(4)
C13 0.053(2) 0.050(2) 0.048(2) -0.0039(19) -0.0039(19) -0.0158(19)
C14 0.050(2) 0.040(2) 0.042(2) -0.0001(18) 0.0005(19) -0.0125(17)
C15 0.059(3) 0.046(2) 0.044(2) -0.0010(18) -0.011(2) -0.013(2)
C16 0.081(3) 0.060(3) 0.049(2) 0.016(2) -0.017(2) -0.020(3)
C17 0.096(3) 0.083(3) 0.039(2) -0.001(2) -0.008(2) -0.036(3)
C18 0.080(3) 0.053(3) 0.039(2) -0.008(2) 0.005(2) -0.017(2)
C19 0.051(2) 0.039(2) 0.044(2) 0.0044(17) 0.0003(19) -0.0138(19)
C20 0.040(2) 0.041(2) 0.0368(19) 0.0015(17) -0.0028(18) -0.0058(16)
C21 0.039(2) 0.040(2) 0.045(2) 0.0003(17) -0.0030(18) -0.0075(17)
C22 0.054(2) 0.047(2) 0.040(2) -0.0040(17) -0.0094(18) -0.015(2)
C23 0.105(3) 0.079(3) 0.037(2) 0.000(2) -0.010(3) -0.041(3)
C24 0.173(6) 0.078(3) 0.071(4) 0.026(3) -0.042(4) -0.039(3)
C25 0.118(4) 0.133(5) 0.057(3) -0.020(3) 0.024(3) -0.062(4)
C26 0.157(6) 0.108(4) 0.044(3) -0.007(3) -0.019(3) -0.059(4)
C27 0.064(3) 0.060(3) 0.046(2) -0.007(2) -0.006(2) -0.022(2)
C28 0.055(2) 0.050(2) 0.053(2) -0.0046(19) -0.001(2) -0.017(2)
C29 0.076(3) 0.065(3) 0.068(3) -0.012(2) 0.000(3) -0.040(2)
C30 0.201(7) 0.087(4) 0.165(6) -0.061(4) 0.088(6) -0.085(4)
C31 0.079(3) 0.148(6) 0.172(7) 0.023(5) -0.029(4) -0.066(3)
C32 0.143(5) 0.094(4) 0.100(4) 0.016(3) -0.001(4) -0.080(4)
C33 0.046(2) 0.043(2) 0.047(2) -0.0015(19) 0.006(2) -0.0101(18)
O3 0.0551(15) 0.0412(14) 0.0608(17) -0.0009(14) -0.0074(15) -0.0053(12)
C34 0.092(3) 0.043(2) 0.104(4) -0.006(3) -0.003(3) -0.006(2)
C35 0.091(4) 0.065(3) 0.175(7) 0.014(4) 0.009(4) 0.016(3)
C36 0.096(4) 0.091(4) 0.116(5) 0.017(4) -0.027(4) 0.019(3)
C37 0.055(2) 0.073(3) 0.108(4) -0.001(3) -0.008(3) 0.001(2)
O4 0.0488(14) 0.0450(15) 0.0682(18) -0.0034(14) -0.0024(15) -0.0081(12)
C38 0.046(2) 0.086(3) 0.164(6) -0.022(4) 0.008(3) -0.010(2)
C39 0.079(4) 0.085(4) 0.188(7) 0.005(4) 0.040(4) 0.009(3)
C40 0.086(4) 0.073(3) 0.125(5) -0.019(3) -0.003(4) 0.019(3)
C41 0.067(3) 0.044(2) 0.129(5) 0.000(3) -0.001(3) -0.003(2)
B1C 0.045(2) 0.052(3) 0.060(3) 0.004(2) 0.002(2) 0.004(2)
C1C 0.039(2) 0.052(2) 0.070(2) -0.007(2) 0.001(2) 0.011(2)
C2C 0.056(3) 0.058(3) 0.100(3) -0.012(2) 0.001(3) 0.000(2)
C3C 0.075(3) 0.070(3) 0.116(4) -0.036(3) -0.014(3) 0.011(3)
C4C 0.102(5) 0.111(4) 0.094(4) -0.043(4) -0.020(3) 0.041(4)
C5C 0.086(4) 0.119(4) 0.066(3) -0.009(3) -0.001(3) 0.033(4)
C6C 0.066(3) 0.073(3) 0.068(3) -0.001(2) 0.002(2) 0.015(3)
C7C 0.051(2) 0.048(2) 0.060(3) 0.0116(19) -0.007(2) -0.0018(19)
C8C 0.053(2) 0.076(3) 0.064(3) 0.024(2) -0.004(2) -0.007(2)
C9C 0.054(3) 0.107(4) 0.091(4) 0.043(3) -0.018(3) -0.020(3)
C10C 0.092(4) 0.080(4) 0.112(5) 0.039(3) -0.049(3) -0.030(3)
C11C 0.114(4) 0.059(3) 0.103(4) -0.002(3) -0.043(3) -0.011(3)
C12C 0.075(3) 0.063(3) 0.079(3) -0.004(2) -0.020(3) 0.001(2)
C13C 0.045(2) 0.050(2) 0.068(2) 0.006(2) -0.004(2) -0.007(2)
C14C 0.051(3) 0.062(3) 0.099(3) 0.021(3) -0.001(3) 0.004(2)
C15C 0.067(3) 0.081(4) 0.108(4) 0.036(3) -0.020(3) -0.007(3)
C16C 0.072(3) 0.110(4) 0.088(4) 0.045(3) -0.013(3) -0.017(3)
C17C 0.069(3) 0.112(4) 0.072(3) 0.027(3) -0.001(3) -0.008(3)
C18C 0.052(2) 0.079(3) 0.060(3) 0.010(2) -0.002(2) 0.006(2)
C19C 0.048(2) 0.047(2) 0.049(2) 0.0037(18) 0.0094(18) 0.0002(18)
C20C 0.058(2) 0.053(2) 0.075(3) -0.004(2) 0.000(2) 0.005(2)
C21C 0.065(3) 0.063(3) 0.098(4) 0.005(3) 0.009(3) 0.021(2)
C22C 0.052(3) 0.089(3) 0.078(4) 0.012(3) 0.006(2) 0.018(2)
C23C 0.048(2) 0.084(3) 0.069(3) 0.007(3) -0.001(2) 0.002(2)
C24C 0.052(2) 0.058(3) 0.069(3) -0.004(2) 0.002(2) 0.003(2)
O1T 0.61(3) 0.505(15) 0.425(16) -0.228(14) -0.02(2) -0.062(17)
C1T 0.36(2) 0.203(10) 0.302(12) 0.075(10) 0.063(14) 0.047(15)
C2T 0.257(14) 0.219(11) 0.235(11) 0.006(8) -0.014(12) -0.024(13)
C3T 0.321(19) 0.315(10) 0.377(18) 0.205(12) 0.090(16) 0.157(13)
C4T 0.54(3) 0.81(2) 0.315(15) -0.076(15) -0.27(2) 0.02(2)

loop_
_atom_type_symbol
_atom_type_description
_atom_type_scat_dispersion_real
_atom_type_scat_dispersion_imag
_atom_type_scat_source
C C .0033 .0016 'International Tables Vol C Tables 4.2.6.8 and 6.1.1.4'
H H .0000 .0000 'International Tables Vol C Tables 4.2.6.8 and 6.1.1.4'
B B .0013 .0007 'International Tables Vol C Tables 4.2.6.8 and 6.1.1.4'
N N .0061 .0033 'International Tables Vol C Tables 4.2.6.8 and 6.1.1.4'
O O .0106 .0060 'International Tables Vol C Tables 4.2.6.8 and 6.1.1.4'
Al Al .0645 .0514 'International Tables Vol C Tables 4.2.6.8 and 6.1.1.4'

loop_
_geom_angle_atom_site_label_1
_geom_angle_atom_site_label_2
_geom_angle_atom_site_label_3
_geom_angle
_geom_angle_site_symmetry_1
_geom_angle_site_symmetry_3
_geom_angle_publ_flag
O2 Al O1 95.81(12) . . ?
O2 Al N1 170.05(14) . . ?
O1 Al N1 90.43(12) . . ?
O2 Al N2 90.03(12) . . ?
O1 Al N2 169.73(14) . . ?
N1 Al N2 84.99(13) . . ?
O2 Al O3 91.48(12) . . ?
O1 Al O3 87.71(12) . . ?
N1 Al O3 96.52(13) . . ?
N2 Al O3 83.70(13) . . ?
O2 Al O4 88.46(12) . . ?
O1 Al O4 90.57(12) . . ?
N1 Al O4 83.72(13) . . ?
N2 Al O4 98.04(13) . . ?
O3 Al O4 178.26(13) . . ?
C15 N1 C16 115.3(3) . . ?
C15 N1 Al 124.1(3) . . ?
C16 N1 Al 119.8(2) . . ?
C19 N2 C18 117.5(3) . . ?
C19 N2 Al 123.8(3) . . ?
C18 N2 Al 118.0(2) . . ?
C1 O1 Al 134.1(3) . . ?
C21 O2 Al 133.8(2) . . ?
O1 C1 C14 120.8(3) . . ?
O1 C1 C2 121.2(3) . . ?
C14 C1 C2 118.0(3) . . ?
C7 C2 C1 117.9(4) . . ?
C7 C2 C3 122.2(4) . . ?
C1 C2 C3 119.9(3) . . ?
C5 C3 C4 111.4(5) . . ?
C5 C3 C2 109.6(5) . . ?
C4 C3 C2 108.7(5) . . ?
C5 C3 C6 109.2(5) . . ?
C4 C3 C6 107.0(6) . . ?
C2 C3 C6 111.0(4) . . ?
C3 C4 H4A 109.5 . . ?
C3 C4 H4B 109.5 . . ?
H4A C4 H4B 109.5 . . ?
C3 C4 H4C 109.5 . . ?
H4A C4 H4C 109.5 . . ?
H4B C4 H4C 109.5 . . ?
C3 C5 H5A 109.5 . . ?
C3 C5 H5B 109.5 . . ?
H5A C5 H5B 109.5 . . ?
C3 C5 H5C 109.5 . . ?
H5A C5 H5C 109.5 . . ?
H5B C5 H5C 109.5 . . ?
C3 C6 H6A 109.5 . . ?
C3 C6 H6B 109.5 . . ?
H6A C6 H6B 109.5 . . ?
C3 C6 H6C 109.5 . . ?
H6A C6 H6C 109.5 . . ?
H6B C6 H6C 109.5 . . ?
C2 C7 C8 125.3(4) . . ?
C2 C7 H7 117.4 . . ?
C8 C7 H7 117.4 . . ?
C13 C8 C7 116.0(4) . . ?
C13 C8 C9 122.7(4) . . ?
C7 C8 C9 121.3(4) . . ?
C10 C9 C12 110.6(5) . . ?
C10 C9 C8 109.1(4) . . ?
C12 C9 C8 112.3(4) . . ?
C10 C9 C11 109.4(5) . . ?
C12 C9 C11 107.0(5) . . ?
C8 C9 C11 108.4(4) . . ?
C9 C10 H10A 109.5 . . ?
C9 C10 H10B 109.5 . . ?
H10A C10 H10B 109.5 . . ?
C9 C10 H10C 109.5 . . ?
H10A C10 H10C 109.5 . . ?
H10B C10 H10C 109.5 . . ?
C9 C11 H11A 109.5 . . ?
C9 C11 H11B 109.5 . . ?
H11A C11 H11B 109.5 . . ?
C9 C11 H11C 109.5 . . ?
H11A C11 H11C 109.5 . . ?
H11B C11 H11C 109.5 . . ?
C9 C12 H12A 109.5 . . ?
C9 C12 H12B 109.5 . . ?
H12A C12 H12B 109.5 . . ?
C9 C12 H12C 109.5 . . ?
H12A C12 H12C 109.5 . . ?
H12B C12 H12C 109.5 . . ?
C8 C13 C14 121.9(4) . . ?
C8 C13 H13 119.0 . . ?
C14 C13 H13 119.0 . . ?
C13 C14 C1 120.9(3) . . ?
C13 C14 C15 116.6(4) . . ?
C1 C14 C15 122.0(3) . . ?
N1 C15 C14 126.0(4) . . ?
N1 C15 H15 117.0 . . ?
C14 C15 H15 117.0 . . ?
N1 C16 C17 113.9(4) . . ?
N1 C16 H16A 108.8 . . ?
C17 C16 H16A 108.8 . . ?
N1 C16 H16B 108.8 . . ?
C17 C16 H16B 108.8 . . ?
H16A C16 H16B 107.7 . . ?
C18 C17 C16 112.5(3) . . ?
C18 C17 H17A 109.1 . . ?
C16 C17 H17A 109.1 . . ?
C18 C17 H17B 109.1 . . ?
C16 C17 H17B 109.1 . . ?
H17A C17 H17B 107.8 . . ?
N2 C18 C17 113.0(4) . . ?
N2 C18 H18A 109.0 . . ?
C17 C18 H18A 109.0 . . ?
N2 C18 H18B 109.0 . . ?
C17 C18 H18B 109.0 . . ?
H18A C18 H18B 107.8 . . ?
N2 C19 C20 126.8(4) . . ?
N2 C19 H19 116.6 . . ?
C20 C19 H19 116.6 . . ?
C33 C20 C21 121.2(3) . . ?
C33 C20 C19 117.3(3) . . ?
C21 C20 C19 121.2(3) . . ?
O2 C21 C20 120.9(3) . . ?
O2 C21 C22 120.7(3) . . ?
C20 C21 C22 118.4(3) . . ?
C27 C22 C21 117.5(4) . . ?
C27 C22 C23 122.0(3) . . ?
C21 C22 C23 120.5(3) . . ?
C25 C23 C24 111.2(5) . . ?
C25 C23 C26 107.4(5) . . ?
C24 C23 C26 108.4(5) . . ?
C25 C23 C22 109.7(4) . . ?
C24 C23 C22 108.7(4) . . ?
C26 C23 C22 111.5(4) . . ?
C23 C24 H24A 109.5 . . ?
C23 C24 H24B 109.5 . . ?
H24A C24 H24B 109.5 . . ?
C23 C24 H24C 109.5 . . ?
H24A C24 H24C 109.5 . . ?
H24B C24 H24C 109.5 . . ?
C23 C25 H25A 109.5 . . ?
C23 C25 H25B 109.5 . . ?
H25A C25 H25B 109.5 . . ?
C23 C25 H25C 109.5 . . ?
H25A C25 H25C 109.5 . . ?
H25B C25 H25C 109.5 . . ?
C23 C26 H26A 109.5 . . ?
C23 C26 H26B 109.5 . . ?
H26A C26 H26B 109.5 . . ?
C23 C26 H26C 109.5 . . ?
H26A C26 H26C 109.5 . . ?
H26B C26 H26C 109.5 . . ?
C22 C27 C28 125.2(4) . . ?
C22 C27 H27 117.4 . . ?
C28 C27 H27 117.4 . . ?
C33 C28 C27 116.6(4) . . ?
C33 C28 C29 122.2(4) . . ?
C27 C28 C29 121.1(4) . . ?
C32 C29 C30 108.3(5) . . ?
C32 C29 C31 107.2(5) . . ?
C30 C29 C31 111.8(6) . . ?
C32 C29 C28 112.2(4) . . ?
C30 C29 C28 110.1(4) . . ?
C31 C29 C28 107.4(4) . . ?
C29 C30 H30A 109.5 . . ?
C29 C30 H30B 109.5 . . ?
H30A C30 H30B 109.5 . . ?
C29 C30 H30C 109.5 . . ?
H30A C30 H30C 109.5 . . ?
H30B C30 H30C 109.5 . . ?
C29 C31 H31A 109.5 . . ?
C29 C31 H31B 109.5 . . ?
H31A C31 H31B 109.5 . . ?
C29 C31 H31C 109.5 . . ?
H31A C31 H31C 109.5 . . ?
H31B C31 H31C 109.5 . . ?
C29 C32 H32A 109.5 . . ?
C29 C32 H32B 109.5 . . ?
H32A C32 H32B 109.5 . . ?
C29 C32 H32C 109.5 . . ?
H32A C32 H32C 109.5 . . ?
H32B C32 H32C 109.5 . . ?
C28 C33 C20 121.1(4) . . ?
C28 C33 H33 119.5 . . ?
C20 C33 H33 119.5 . . ?
C34 O3 C37 107.9(3) . . ?
C34 O3 Al 128.7(3) . . ?
C37 O3 Al 123.3(3) . . ?
O3 C34 C35 107.2(4) . . ?
O3 C34 H34A 110.3 . . ?
C35 C34 H34A 110.3 . . ?
O3 C34 H34B 110.3 . . ?
C35 C34 H34B 110.3 . . ?
H34A C34 H34B 108.5 . . ?
C34 C35 C36 107.7(4) . . ?
C34 C35 H35A 110.2 . . ?
C36 C35 H35A 110.2 . . ?
C34 C35 H35B 110.2 . . ?
C36 C35 H35B 110.2 . . ?
H35A C35 H35B 108.5 . . ?
C37 C36 C35 107.0(5) . . ?
C37 C36 H36A 110.3 . . ?
C35 C36 H36A 110.3 . . ?
C37 C36 H36B 110.3 . . ?
C35 C36 H36B 110.3 . . ?
H36A C36 H36B 108.6 . . ?
O3 C37 C36 105.9(4) . . ?
O3 C37 H37A 110.6 . . ?
C36 C37 H37A 110.6 . . ?
O3 C37 H37B 110.6 . . ?
C36 C37 H37B 110.6 . . ?
H37A C37 H37B 108.7 . . ?
C41 O4 C38 106.2(4) . . ?
C41 O4 Al 129.4(3) . . ?
C38 O4 Al 124.2(3) . . ?
C39 C38 O4 108.1(5) . . ?
C39 C38 H38A 110.1 . . ?
O4 C38 H38A 110.1 . . ?
C39 C38 H38B 110.1 . . ?
O4 C38 H38B 110.1 . . ?
H38A C38 H38B 108.4 . . ?
C38 C39 C40 108.6(5) . . ?
C38 C39 H39A 110.0 . . ?
C40 C39 H39A 110.0 . . ?
C38 C39 H39B 110.0 . . ?
C40 C39 H39B 110.0 . . ?
H39A C39 H39B 108.3 . . ?
C39 C40 C41 104.9(4) . . ?
C39 C40 H40A 110.8 . . ?
C41 C40 H40A 110.8 . . ?
C39 C40 H40B 110.8 . . ?
C41 C40 H40B 110.8 . . ?
H40A C40 H40B 108.8 . . ?
O4 C41 C40 106.7(4) . . ?
O4 C41 H41A 110.4 . . ?
C40 C41 H41A 110.4 . . ?
O4 C41 H41B 110.4 . . ?
C40 C41 H41B 110.4 . . ?
H41A C41 H41B 108.6 . . ?
C13C B1C C1C 113.8(4) . . ?
C13C B1C C7C 103.9(4) . . ?
C1C B1C C7C 112.2(4) . . ?
C13C B1C C19C 109.7(3) . . ?
C1C B1C C19C 104.1(3) . . ?
C7C B1C C19C 113.4(3) . . ?
C6C C1C C2C 115.1(4) . . ?
C6C C1C B1C 121.6(4) . . ?
C2C C1C B1C 122.7(4) . . ?
C3C C2C C1C 121.6(5) . . ?
C3C C2C H2C 119.2 . . ?
C1C C2C H2C 119.2 . . ?
C4C C3C C2C 121.1(6) . . ?
C4C C3C H3C 119.4 . . ?
C2C C3C H3C 119.4 . . ?
C3C C4C C5C 120.0(6) . . ?
C3C C4C H4C1 120.0 . . ?
C5C C4C H4C1 120.0 . . ?
C6C C5C C4C 118.7(6) . . ?
C6C C5C H5C1 120.6 . . ?
C4C C5C H5C1 120.6 . . ?
C5C C6C C1C 123.4(5) . . ?
C5C C6C H6C1 118.3 . . ?
C1C C6C H6C1 118.3 . . ?
C8C C7C C12C 113.9(4) . . ?
C8C C7C B1C 124.5(4) . . ?
C12C C7C B1C 121.3(4) . . ?
C7C C8C C9C 122.7(5) . . ?
C7C C8C H8C 118.6 . . ?
C9C C8C H8C 118.6 . . ?
C10C C9C C8C 120.7(6) . . ?
C10C C9C H9C 119.6 . . ?
C8C C9C H9C 119.6 . . ?
C9C C10C C11C 118.9(6) . . ?
C9C C10C H10D 120.5 . . ?
C11C C10C H10D 120.5 . . ?
C10C C11C C12C 120.0(6) . . ?
C10C C11C H11D 120.0 . . ?
C12C C11C H11D 120.0 . . ?
C11C C12C C7C 123.5(5) . . ?
C11C C12C H12D 118.3 . . ?
C7C C12C H12D 118.3 . . ?
C18C C13C C14C 114.2(4) . . ?
C18C C13C B1C 122.8(4) . . ?
C14C C13C B1C 122.8(4) . . ?
C15C C14C C13C 121.9(5) . . ?
C15C C14C H14C 119.1 . . ?
C13C C14C H14C 119.1 . . ?
C16C C15C C14C 121.5(5) . . ?
C16C C15C H15C 119.3 . . ?
C14C C15C H15C 119.3 . . ?
C15C C16C C17C 119.4(5) . . ?
C15C C16C H16C 120.3 . . ?
C17C C16C H16C 120.3 . . ?
C18C C17C C16C 118.7(5) . . ?
C18C C17C H17C 120.7 . . ?
C16C C17C H17C 120.7 . . ?
C13C C18C C17C 124.2(5) . . ?
C13C C18C H18C 117.9 . . ?
C17C C18C H18C 117.9 . . ?
C20C C19C C24C 113.0(4) . . ?
C20C C19C B1C 127.3(4) . . ?
C24C C19C B1C 119.7(3) . . ?
C21C C20C C19C 123.9(5) . . ?
C21C C20C H20C 118.0 . . ?
C19C C20C H20C 118.0 . . ?
C22C C21C C20C 120.4(5) . . ?
C22C C21C H21C 119.8 . . ?
C20C C21C H21C 119.8 . . ?
C23C C22C C21C 118.2(5) . . ?
C23C C22C H22C 120.9 . . ?
C21C C22C H22C 120.9 . . ?
C22C C23C C24C 120.3(5) . . ?
C22C C23C H23C 119.8 . . ?
C24C C23C H23C 119.8 . . ?
C23C C24C C19C 124.2(4) . . ?
C23C C24C H24D 117.9 . . ?
C19C C24C H24D 117.9 . . ?
C4T O1T C1T 103.7 . . ?
C2T C1T O1T 103.0 . . ?
C2T C1T C4T 77.7 . . ?
O1T C1T C4T 27.4 . . ?
C2T C1T H1T1 111.2 . . ?
O1T C1T H1T1 111.2 . . ?
C4T C1T H1T1 111.5 . . ?
C2T C1T H1T2 111.2 . . ?
O1T C1T H1T2 111.2 . . ?
C4T C1T H1T2 131.2 . . ?
H1T1 C1T H1T2 109.1 . . ?
C1T C2T C3T 108.0 . . ?
C1T C2T C4T 63.4 . . ?
C3T C2T C4T 47.7 . . ?
C1T C2T H2T1 110.1 . . ?
C3T C2T H2T1 110.1 . . ?
C4T C2T H2T1 140.9 . . ?
C1T C2T H2T2 110.1 . . ?
C3T C2T H2T2 110.1 . . ?
C4T C2T H2T2 109.8 . . ?
H2T1 C2T H2T2 108.4 . . ?
C2T C3T C4T 91.5 . . ?
C2T C3T H3T1 113.4 . . ?
C4T C3T H3T1 113.4 . . ?
C2T C3T H3T2 113.4 . . ?
C4T C3T H3T2 113.4 . . ?
H3T1 C3T H3T2 110.7 . . ?
O1T C4T C3T 116.2 . . ?
O1T C4T C1T 48.8 . . ?
C3T C4T C1T 77.8 . . ?
O1T C4T C2T 85.6 . . ?
C3T C4T C2T 40.8 . . ?
C1T C4T C2T 38.9 . . ?
O1T C4T H4T1 108.2 . . ?
C3T C4T H4T1 108.2 . . ?
C1T C4T H4T1 94.7 . . ?
C2T C4T H4T1 95.3 . . ?
O1T C4T H4T2 108.2 . . ?
C3T C4T H4T2 108.2 . . ?
C1T C4T H4T2 153.2 . . ?
C2T C4T H4T2 147.4 . . ?
H4T1 C4T H4T2 107.4 . . ?

loop_
_geom_bond_atom_site_label_1
_geom_bond_atom_site_label_2
_geom_bond_distance
_geom_bond_site_symmetry_2
_geom_bond_publ_flag
Al O2 1.790(3) . ?
Al O1 1.798(3) . ?
Al N1 2.001(3) . ?
Al N2 2.004(3) . ?
Al O3 2.052(3) . ?
Al O4 2.064(3) . ?
N1 C15 1.296(5) . ?
N1 C16 1.485(5) . ?
N2 C19 1.286(5) . ?
N2 C18 1.473(5) . ?
O1 C1 1.318(4) . ?
O2 C21 1.328(4) . ?
C1 C14 1.411(5) . ?
C1 C2 1.423(5) . ?
C2 C7 1.373(6) . ?
C2 C3 1.545(6) . ?
C3 C5 1.518(9) . ?
C3 C4 1.545(8) . ?
C3 C6 1.567(7) . ?
C4 H4A 0.9600 . ?
C4 H4B 0.9600 . ?
C4 H4C 0.9600 . ?
C5 H5A 0.9600 . ?
C5 H5B 0.9600 . ?
C5 H5C 0.9600 . ?
C6 H6A 0.9600 . ?
C6 H6B 0.9600 . ?
C6 H6C 0.9600 . ?
C7 C8 1.410(6) . ?
C7 H7 0.9300 . ?
C8 C13 1.362(5) . ?
C8 C9 1.523(6) . ?
C9 C10 1.499(7) . ?
C9 C12 1.507(7) . ?
C9 C11 1.557(7) . ?
C10 H10A 0.9600 . ?
C10 H10B 0.9600 . ?
C10 H10C 0.9600 . ?
C11 H11A 0.9600 . ?
C11 H11B 0.9600 . ?
C11 H11C 0.9600 . ?
C12 H12A 0.9600 . ?
C12 H12B 0.9600 . ?
C12 H12C 0.9600 . ?
C13 C14 1.410(5) . ?
C13 H13 0.9300 . ?
C14 C15 1.433(5) . ?
C15 H15 0.9300 . ?
C16 C17 1.508(6) . ?
C16 H16A 0.9700 . ?
C16 H16B 0.9700 . ?
C17 C18 1.501(6) . ?
C17 H17A 0.9700 . ?
C17 H17B 0.9700 . ?
C18 H18A 0.9700 . ?
C18 H18B 0.9700 . ?
C19 C20 1.432(5) . ?
C19 H19 0.9300 . ?
C20 C33 1.404(5) . ?
C20 C21 1.405(5) . ?
C21 C22 1.418(5) . ?
C22 C27 1.372(5) . ?
C22 C23 1.546(6) . ?
C23 C25 1.529(8) . ?
C23 C24 1.536(8) . ?
C23 C26 1.539(6) . ?
C24 H24A 0.9600 . ?
C24 H24B 0.9600 . ?
C24 H24C 0.9600 . ?
C25 H25A 0.9600 . ?
C25 H25B 0.9600 . ?
C25 H25C 0.9600 . ?
C26 H26A 0.9600 . ?
C26 H26B 0.9600 . ?
C26 H26C 0.9600 . ?
C27 C28 1.402(6) . ?
C27 H27 0.9300 . ?
C28 C33 1.366(6) . ?
C28 C29 1.541(6) . ?
C29 C32 1.501(7) . ?
C29 C30 1.506(8) . ?
C29 C31 1.536(8) . ?
C30 H30A 0.9600 . ?
C30 H30B 0.9600 . ?
C30 H30C 0.9600 . ?
C31 H31A 0.9600 . ?
C31 H31B 0.9600 . ?
C31 H31C 0.9600 . ?
C32 H32A 0.9600 . ?
C32 H32B 0.9600 . ?
C32 H32C 0.9600 . ?
C33 H33 0.9300 . ?
O3 C34 1.445(5) . ?
O3 C37 1.460(5) . ?
C34 C35 1.455(7) . ?
C34 H34A 0.9700 . ?
C34 H34B 0.9700 . ?
C35 C36 1.470(8) . ?
C35 H35A 0.9700 . ?
C35 H35B 0.9700 . ?
C36 C37 1.465(7) . ?
C36 H36A 0.9700 . ?
C36 H36B 0.9700 . ?
C37 H37A 0.9700 . ?
C37 H37B 0.9700 . ?
O4 C41 1.444(5) . ?
O4 C38 1.447(5) . ?
C38 C39 1.424(8) . ?
C38 H38A 0.9700 . ?
C38 H38B 0.9700 . ?
C39 C40 1.468(8) . ?
C39 H39A 0.9700 . ?
C39 H39B 0.9700 . ?
C40 C41 1.489(7) . ?
C40 H40A 0.9700 . ?
C40 H40B 0.9700 . ?
C41 H41A 0.9700 . ?
C41 H41B 0.9700 . ?
B1C C13C 1.635(7) . ?
B1C C1C 1.635(7) . ?
B1C C7C 1.655(6) . ?
B1C C19C 1.671(6) . ?
C1C C6C 1.396(6) . ?
C1C C2C 1.406(6) . ?
C2C C3C 1.401(7) . ?
C2C H2C 0.9300 . ?
C3C C4C 1.335(9) . ?
C3C H3C 0.9300 . ?
C4C C5C 1.398(9) . ?
C4C H4C1 0.9300 . ?
C5C C6C 1.387(7) . ?
C5C H5C1 0.9300 . ?
C6C H6C1 0.9300 . ?
C7C C8C 1.394(6) . ?
C7C C12C 1.398(6) . ?
C8C C9C 1.399(7) . ?
C8C H8C 0.9300 . ?
C9C C10C 1.350(9) . ?
C9C H9C 0.9300 . ?
C10C C11C 1.374(9) . ?
C10C H10D 0.9300 . ?
C11C C12C 1.384(7) . ?
C11C H11D 0.9300 . ?
C12C H12D 0.9300 . ?
C13C C18C 1.382(6) . ?
C13C C14C 1.426(6) . ?
C14C C15C 1.377(7) . ?
C14C H14C 0.9300 . ?
C15C C16C 1.347(8) . ?
C15C H15C 0.9300 . ?
C16C C17C 1.393(8) . ?
C16C H16C 0.9300 . ?
C17C C18C 1.387(6) . ?
C17C H17C 0.9300 . ?
C18C H18C 0.9300 . ?
C19C C20C 1.389(6) . ?
C19C C24C 1.394(5) . ?
C20C C21C 1.387(6) . ?
C20C H20C 0.9300 . ?
C21C C22C 1.371(7) . ?
C21C H21C 0.9300 . ?
C22C C23C 1.363(7) . ?
C22C H22C 0.9300 . ?
C23C C24C 1.384(6) . ?
C23C H23C 0.9300 . ?
C24C H24D 0.9300 . ?
O1T C4T 0.8703 . ?
O1T C1T 1.4217 . ?
C1T C2T 1.2877 . ?
C1T C4T 1.8349 . ?
C1T H1T1 0.9700 . ?
C1T H1T2 0.9700 . ?
C2T C3T 1.3104 . ?
C2T C4T 2.0045 . ?
C2T H2T1 0.9700 . ?
C2T H2T2 0.9700 . ?
C3T C4T 1.4840 . ?
C3T H3T1 0.9700 . ?
C3T H3T2 0.9700 . ?
C4T H4T1 0.9700 . ?
C4T H4T2 0.9700 . ?

loop_
_geom_torsion_atom_site_label_1
_geom_torsion_atom_site_label_2
_geom_torsion_atom_site_label_3
_geom_torsion_atom_site_label_4
_geom_torsion
_geom_torsion_site_symmetry_1
_geom_torsion_site_symmetry_2
_geom_torsion_site_symmetry_3
_geom_torsion_site_symmetry_4
_geom_torsion_publ_flag
O2 Al N1 C15 141.6(7) . . . . ?
O1 Al N1 C15 12.6(4) . . . . ?
N2 Al N1 C15 -158.1(4) . . . . ?
O3 Al N1 C15 -75.1(3) . . . . ?
O4 Al N1 C15 103.2(3) . . . . ?
O2 Al N1 C16 -27.1(10) . . . . ?
O1 Al N1 C16 -156.1(3) . . . . ?
N2 Al N1 C16 33.1(3) . . . . ?
O3 Al N1 C16 116.2(3) . . . . ?
O4 Al N1 C16 -65.6(3) . . . . ?
O2 Al N2 C19 14.0(3) . . . . ?
O1 Al N2 C19 138.8(7) . . . . ?
N1 Al N2 C19 -157.4(3) . . . . ?
O3 Al N2 C19 105.5(3) . . . . ?
O4 Al N2 C19 -74.4(3) . . . . ?
O2 Al N2 C18 -156.0(3) . . . . ?
O1 Al N2 C18 -31.1(9) . . . . ?
N1 Al N2 C18 32.7(3) . . . . ?
O3 Al N2 C18 -64.5(3) . . . . ?
O4 Al N2 C18 115.6(3) . . . . ?
O2 Al O1 C1 171.4(3) . . . . ?
N1 Al O1 C1 -16.4(4) . . . . ?
N2 Al O1 C1 47.0(9) . . . . ?
O3 Al O1 C1 80.1(3) . . . . ?
O4 Al O1 C1 -100.1(3) . . . . ?
O1 Al O2 C21 168.7(3) . . . . ?
N1 Al O2 C21 40.1(10) . . . . ?
N2 Al O2 C21 -19.8(3) . . . . ?
O3 Al O2 C21 -103.4(3) . . . . ?
O4 Al O2 C21 78.3(3) . . . . ?
Al O1 C1 C14 8.8(6) . . . . ?
Al O1 C1 C2 -171.5(3) . . . . ?
O1 C1 C2 C7 179.7(4) . . . . ?
C14 C1 C2 C7 -0.6(6) . . . . ?
O1 C1 C2 C3 -0.4(7) . . . . ?
C14 C1 C2 C3 179.3(4) . . . . ?
C7 C2 C3 C5 119.9(5) . . . . ?
C1 C2 C3 C5 -59.9(6) . . . . ?
C7 C2 C3 C4 -118.1(5) . . . . ?
C1 C2 C3 C4 62.0(6) . . . . ?
C7 C2 C3 C6 -0.8(8) . . . . ?
C1 C2 C3 C6 179.4(5) . . . . ?
C1 C2 C7 C8 0.6(7) . . . . ?
C3 C2 C7 C8 -179.3(5) . . . . ?
C2 C7 C8 C13 0.2(7) . . . . ?
C2 C7 C8 C9 177.8(5) . . . . ?
C13 C8 C9 C10 120.6(6) . . . . ?
C7 C8 C9 C10 -56.8(7) . . . . ?
C13 C8 C9 C12 -2.4(7) . . . . ?
C7 C8 C9 C12 -179.8(5) . . . . ?
C13 C8 C9 C11 -120.4(5) . . . . ?
C7 C8 C9 C11 62.2(6) . . . . ?
C7 C8 C13 C14 -1.0(6) . . . . ?
C9 C8 C13 C14 -178.5(4) . . . . ?
C8 C13 C14 C1 1.0(6) . . . . ?
C8 C13 C14 C15 173.1(4) . . . . ?
O1 C1 C14 C13 179.5(4) . . . . ?
C2 C1 C14 C13 -0.2(6) . . . . ?
O1 C1 C14 C15 7.9(6) . . . . ?
C2 C1 C14 C15 -171.8(4) . . . . ?
C16 N1 C15 C14 166.2(4) . . . . ?
Al N1 C15 C14 -3.0(6) . . . . ?
C13 C14 C15 N1 178.1(4) . . . . ?
C1 C14 C15 N1 -9.9(7) . . . . ?
C15 N1 C16 C17 121.2(4) . . . . ?
Al N1 C16 C17 -69.1(5) . . . . ?
N1 C16 C17 C18 28.6(6) . . . . ?
C19 N2 C18 C17 114.7(4) . . . . ?
Al N2 C18 C17 -74.7(4) . . . . ?
C16 C17 C18 N2 39.7(5) . . . . ?
C18 N2 C19 C20 167.6(4) . . . . ?
Al N2 C19 C20 -2.5(6) . . . . ?
N2 C19 C20 C33 174.6(4) . . . . ?
N2 C19 C20 C21 -11.4(6) . . . . ?
Al O2 C21 C20 12.1(5) . . . . ?
Al O2 C21 C22 -169.0(3) . . . . ?
C33 C20 C21 O2 -178.6(3) . . . . ?
C19 C20 C21 O2 7.6(5) . . . . ?
C33 C20 C21 C22 2.5(5) . . . . ?
C19 C20 C21 C22 -171.3(4) . . . . ?
O2 C21 C22 C27 178.5(4) . . . . ?
C20 C21 C22 C27 -2.5(6) . . . . ?
O2 C21 C22 C23 -1.6(6) . . . . ?
C20 C21 C22 C23 177.4(4) . . . . ?
C27 C22 C23 C25 -118.5(5) . . . . ?
C21 C22 C23 C25 61.5(6) . . . . ?
C27 C22 C23 C24 119.7(5) . . . . ?
C21 C22 C23 C24 -60.2(6) . . . . ?
C27 C22 C23 C26 0.3(7) . . . . ?
C21 C22 C23 C26 -179.6(5) . . . . ?
C21 C22 C27 C28 0.4(7) . . . . ?
C23 C22 C27 C28 -179.5(5) . . . . ?
C22 C27 C28 C33 1.8(7) . . . . ?
C22 C27 C28 C29 177.7(4) . . . . ?
C33 C28 C29 C32 -14.0(7) . . . . ?
C27 C28 C29 C32 170.4(5) . . . . ?
C33 C28 C29 C30 -134.6(6) . . . . ?
C27 C28 C29 C30 49.7(7) . . . . ?
C33 C28 C29 C31 103.5(6) . . . . ?
C27 C28 C29 C31 -72.1(6) . . . . ?
C27 C28 C33 C20 -1.9(6) . . . . ?
C29 C28 C33 C20 -177.7(4) . . . . ?
C21 C20 C33 C28 -0.2(6) . . . . ?
C19 C20 C33 C28 173.8(4) . . . . ?
O2 Al O3 C34 -142.0(4) . . . . ?
O1 Al O3 C34 -46.2(4) . . . . ?
N1 Al O3 C34 43.9(4) . . . . ?
N2 Al O3 C34 128.1(4) . . . . ?
O4 Al O3 C34 -54(4) . . . . ?
O2 Al O3 C37 34.1(4) . . . . ?
O1 Al O3 C37 129.9(4) . . . . ?
N1 Al O3 C37 -139.9(4) . . . . ?
N2 Al O3 C37 -55.7(4) . . . . ?
O4 Al O3 C37 122(4) . . . . ?
C37 O3 C34 C35 -16.9(6) . . . . ?
Al O3 C34 C35 159.7(4) . . . . ?
O3 C34 C35 C36 5.7(8) . . . . ?
C34 C35 C36 C37 7.5(8) . . . . ?
C34 O3 C37 C36 21.4(6) . . . . ?
Al O3 C37 C36 -155.4(4) . . . . ?
C35 C36 C37 O3 -17.6(7) . . . . ?
O2 Al O4 C41 -41.2(4) . . . . ?
O1 Al O4 C41 -137.0(4) . . . . ?
N1 Al O4 C41 132.6(4) . . . . ?
N2 Al O4 C41 48.6(4) . . . . ?
O3 Al O4 C41 -129(4) . . . . ?
O2 Al O4 C38 133.2(4) . . . . ?
O1 Al O4 C38 37.4(4) . . . . ?
N1 Al O4 C38 -52.9(4) . . . . ?
N2 Al O4 C38 -136.9(4) . . . . ?
O3 Al O4 C38 45(5) . . . . ?
C41 O4 C38 C39 20.4(7) . . . . ?
Al O4 C38 C39 -155.2(4) . . . . ?
O4 C38 C39 C40 -9.1(8) . . . . ?
C38 C39 C40 C41 -5.4(8) . . . . ?
C38 O4 C41 C40 -23.6(6) . . . . ?
Al O4 C41 C40 151.7(4) . . . . ?
C39 C40 C41 O4 17.9(7) . . . . ?
C13C B1C C1C C6C 166.7(4) . . . . ?
C7C B1C C1C C6C 49.0(5) . . . . ?
C19C B1C C1C C6C -73.9(5) . . . . ?
C13C B1C C1C C2C -22.8(6) . . . . ?
C7C B1C C1C C2C -140.5(4) . . . . ?
C19C B1C C1C C2C 96.6(5) . . . . ?
C6C C1C C2C C3C 1.3(6) . . . . ?
B1C C1C C2C C3C -169.8(4) . . . . ?
C1C C2C C3C C4C -1.0(8) . . . . ?
C2C C3C C4C C5C 0.4(9) . . . . ?
C3C C4C C5C C6C 0.0(9) . . . . ?
C4C C5C C6C C1C 0.3(8) . . . . ?
C2C C1C C6C C5C -0.9(7) . . . . ?
B1C C1C C6C C5C 170.3(4) . . . . ?
C13C B1C C7C C8C -110.0(5) . . . . ?
C1C B1C C7C C8C 13.4(6) . . . . ?
C19C B1C C7C C8C 131.0(4) . . . . ?
C13C B1C C7C C12C 63.7(5) . . . . ?
C1C B1C C7C C12C -172.9(4) . . . . ?
C19C B1C C7C C12C -55.3(6) . . . . ?
C12C C7C C8C C9C 3.1(6) . . . . ?
B1C C7C C8C C9C 177.3(4) . . . . ?
C7C C8C C9C C10C 0.5(7) . . . . ?
C8C C9C C10C C11C -3.1(8) . . . . ?
C9C C10C C11C C12C 1.8(9) . . . . ?
C10C C11C C12C C7C 2.2(8) . . . . ?
C8C C7C C12C C11C -4.5(7) . . . . ?
B1C C7C C12C C11C -178.8(4) . . . . ?
C1C B1C C13C C18C 145.2(4) . . . . ?
C7C B1C C13C C18C -92.5(5) . . . . ?
C19C B1C C13C C18C 29.1(6) . . . . ?
C1C B1C C13C C14C -40.7(6) . . . . ?
C7C B1C C13C C14C 81.7(5) . . . . ?
C19C B1C C13C C14C -156.8(4) . . . . ?
C18C C13C C14C C15C -0.1(7) . . . . ?
B1C C13C C14C C15C -174.7(5) . . . . ?
C13C C14C C15C C16C 0.2(8) . . . . ?
C14C C15C C16C C17C 1.6(8) . . . . ?
C15C C16C C17C C18C -3.4(8) . . . . ?
C14C C13C C18C C17C -1.9(7) . . . . ?
B1C C13C C18C C17C 172.7(5) . . . . ?
C16C C17C C18C C13C 3.7(8) . . . . ?
C13C B1C C19C C20C -99.7(5) . . . . ?
C1C B1C C19C C20C 138.2(4) . . . . ?
C7C B1C C19C C20C 16.0(6) . . . . ?
C13C B1C C19C C24C 79.5(5) . . . . ?
C1C B1C C19C C24C -42.6(5) . . . . ?
C7C B1C C19C C24C -164.8(4) . . . . ?
C24C C19C C20C C21C -1.4(7) . . . . ?
B1C C19C C20C C21C 177.8(5) . . . . ?
C19C C20C C21C C22C 2.7(8) . . . . ?
C20C C21C C22C C23C -1.9(8) . . . . ?
C21C C22C C23C C24C -0.1(7) . . . . ?
C22C C23C C24C C19C 1.5(7) . . . . ?
C20C C19C C24C C23C -0.7(6) . . . . ?
B1C C19C C24C C23C 180.0(4) . . . . ?
C4T O1T C1T C2T -22.9 . . . . ?
O1T C1T C2T C3T -6.9 . . . . ?
C4T C1T C2T C3T -17.5 . . . . ?
O1T C1T C2T C4T 10.6 . . . . ?
C1T C2T C3T C4T 21.3 . . . . ?
C1T O1T C4T C3T 42.0 . . . . ?
C1T O1T C4T C2T 14.2 . . . . ?
C2T C3T C4T O1T -45.4 . . . . ?
C2T C3T C4T C1T -14.4 . . . . ?
C2T C1T C4T O1T 157.1 . . . . ?
C2T C1T C4T C3T 15.0 . . . . ?
O1T C1T C4T C3T -142.2 . . . . ?
O1T C1T C4T C2T -157.1 . . . . ?
C1T C2T C4T O1T -17.0 . . . . ?
C3T C2T C4T O1T 140.2 . . . . ?
C1T C2T C4T C3T -157.2 . . . . ?
C3T C2T C4T C1T 157.2 . . . . ?
